data_7220935
loop_
_publ_author_name
'Ca\~nellas, Santiago'
'Bauz\'a, Antonio'
'Lancho, A\"ida'
'Garc\'ia-Raso, Angel'
'Fiol, Joan J.'
'Molins, Elies'
'Ballester, Pablo'
'Frontera, Antonio'

_publ_section_title
;
 Synthesis, X-ray characterization and DFT studies of
 N-benzimidazolyl-pyrimidine--M(ii) complexes (M = Cu, Co and Ni): the
 prominent role of \p-hole and anion--\p interactions
;
_journal_issue 31
_journal_name_full CrystEngComm
_journal_page_first 5987
_journal_paper_doi 10.1039/C5CE01009H
_journal_volume 17
_journal_year 2015
_chemical_formula_sum 'C22 H20 Cu N10 O10'
_chemical_formula_weight 648.02
_chemical_name_systematic
;
 ?
;
_space_group_IT_number 2
_space_group_name_Hall '-P 1'
_symmetry_cell_setting triclinic
_symmetry_space_group_name_Hall '-P 1'
_symmetry_space_group_name_H-M 'P -1'
_atom_sites_solution_hydrogens mixed
_audit_creation_method SHELXL-2014
_audit_update_record
;
2015-06-23 deposited with the CCDC.
2015-06-30 downloaded from the CCDC.
;
_cell_angle_alpha 81.397(3)
_cell_angle_beta 89.396(3)
_cell_angle_gamma 67.424(3)
_cell_formula_units_Z 1
_cell_length_a 7.0438(7)
_cell_length_b 7.8981(7)
_cell_length_c 12.0293(11)
_cell_measurement_reflns_used 2030
_cell_measurement_temperature 100(2)
_cell_measurement_theta_max 26.90
_cell_measurement_theta_min 2.83
_cell_volume 610.18(10)
_diffrn_ambient_temperature 100(2)
_diffrn_detector_area_resol_mean 512
_diffrn_detector_type '4K CCD area detector APEX II'
_diffrn_measured_fraction_theta_full 0.996
_diffrn_measured_fraction_theta_max 0.854
_diffrn_measurement_device_type 'APEX DUO Kappa 4-axis goniometer'
_diffrn_measurement_method
;
 Fullsphere data collection, phi and omega scans
;
_diffrn_measurement_specimen_support 'magnetic support with MicroMount'
_diffrn_radiation_monochromator 'Quazar MX Multilayer Optics'
_diffrn_radiation_type MoK\a
_diffrn_radiation_wavelength 0.71073
_diffrn_reflns_av_unetI/netI 0.0407
_diffrn_reflns_Laue_measured_fraction_full 0.996
_diffrn_reflns_Laue_measured_fraction_max 0.854
_diffrn_reflns_limit_h_max 9
_diffrn_reflns_limit_h_min -9
_diffrn_reflns_limit_k_max 10
_diffrn_reflns_limit_k_min -10
_diffrn_reflns_limit_l_max 16
_diffrn_reflns_limit_l_min 0
_diffrn_reflns_number 5881
_diffrn_reflns_point_group_measured_fraction_full 0.996
_diffrn_reflns_point_group_measured_fraction_max 0.854
_diffrn_reflns_theta_full 25.000
_diffrn_reflns_theta_max 29.836
_diffrn_reflns_theta_min 1.714
_diffrn_source 'Microfocus source E025 IuS'
_diffrn_source_current 0.6
_diffrn_source_power 50
_diffrn_source_size '0.2 mm x 0.2 mm fine focus'
_diffrn_source_type 'Bruker APEX DUO'
_exptl_absorpt_coefficient_mu 0.978
_exptl_absorpt_correction_T_max 0.953
_exptl_absorpt_correction_T_min 0.733
_exptl_absorpt_correction_type multi-scan
_exptl_absorpt_process_details
; 
 TWINABS Version 2008/0 Bruker-Nonius
 Blessing, Acta Cryst. (1995) A51 33-38
;
_exptl_crystal_colour yellow
_exptl_crystal_density_diffrn 1.764
_exptl_crystal_description plate
_exptl_crystal_F_000 331
_exptl_crystal_size_max 0.15
_exptl_crystal_size_mid 0.15
_exptl_crystal_size_min 0.05
_refine_diff_density_max 0.484
_refine_diff_density_min -0.724
_refine_diff_density_rms 0.097
_refine_ls_extinction_method none
_refine_ls_goodness_of_fit_ref 1.008
_refine_ls_hydrogen_treatment noref
_refine_ls_matrix_type full
_refine_ls_number_parameters 203
_refine_ls_number_reflns 2977
_refine_ls_number_restraints 3
_refine_ls_restrained_S_all 1.008
_refine_ls_R_factor_all 0.0486
_refine_ls_R_factor_gt 0.0389
_refine_ls_shift/su_max 0.000
_refine_ls_shift/su_mean 0.000
_refine_ls_structure_factor_coef Fsqd
_refine_ls_weighting_details 'w=1/[\s^2^(Fo^2^)+(0.0702P)^2^+0.3459P] where P=(Fo^2^+2Fc^2^)/3'
_refine_ls_weighting_scheme calc
_refine_ls_wR_factor_gt 0.1092
_refine_ls_wR_factor_ref 0.1157
_reflns_Friedel_coverage 0.000
_reflns_number_gt 2542
_reflns_number_total 2977
_reflns_threshold_expression 'I > 2\s(I)'
_cod_data_source_file c5ce01009h1.cif
_cod_data_source_block mo_KS7_05
_cod_depositor_comments
;
The following automatic conversions were performed:

'_symmetry_cell_setting' value 'Triclinic' changed to 'triclinic'
according to
/usr/data/users/saulius/crontab/automatic-downloads/rss-feeds/RSC/lib/dictionaries/cif_core.dic
dictionary named 'cif_core.dic' version 2.4.2 from 2011-04-26.

'_exptl_absorpt_correction_type' value 'Multi-scan' changed to
'multi-scan' according to
/usr/data/users/saulius/crontab/automatic-downloads/rss-feeds/RSC/lib/dictionaries/cif_core.dic
dictionary named 'cif_core.dic' version 2.4.2 from 2011-04-26.

Automatic conversion script
Id: cif_fix_values 3271 2015-04-21 07:52:19Z andrius 

 Adding full bibliography for 7220931--7220935.cif.
;
_cod_original_sg_symbol_H-M P-1
_cod_database_code 7220935
_shelx_space_group_comment
;
The symmetry employed for this shelxl refinement is uniquely defined
by the following loop, which should always be used as a source of
symmetry information in preference to the above space-group names.
They are only intended as comments.
;
_shelx_estimated_absorpt_t_min 0.867
_shelx_estimated_absorpt_t_max 0.953
_shelxl_version_number 2014-3

loop_
_space_group_symop_operation_xyz
'x, y, z'
'-x, -y, -z'

loop_
_atom_site_label
_atom_site_type_symbol
_atom_site_fract_x
_atom_site_fract_y
_atom_site_fract_z
_atom_site_U_iso_or_equiv
_atom_site_adp_type
_atom_site_occupancy
_atom_site_site_symmetry_order
_atom_site_calc_flag
_atom_site_refinement_flags_posn
_atom_site_refinement_flags_adp
_atom_site_refinement_flags_occupancy
Cu1 Cu 1.0000 0.5000 0.5000 0.01650(14) Uani 1 2 d S . P
N1 N 1.2313(3) 0.3377(3) 0.21283(17) 0.0200(4) Uani 1 1 d . . .
H1 H 1.3636 0.2956 0.2181 0.024 Uiso 1 1 calc R U .
N2 N 0.9049(3) 0.4829(3) 0.24599(16) 0.0168(4) Uani 1 1 d . . .
N3 N 0.5605(3) 0.6795(3) 0.22400(18) 0.0197(4) Uani 1 1 d . . .
N4 N 0.7473(3) 0.6312(3) 0.39713(17) 0.0161(4) Uani 1 1 d . . .
O1 O 1.1630(3) 0.4912(2) 0.36611(14) 0.0191(4) Uani 1 1 d . . .
O2 O 1.0068(3) 0.2095(3) 0.47420(15) 0.0202(4) Uani 1 1 d D . .
H2O1 H 0.917(4) 0.197(4) 0.435(2) 0.030 Uiso 1 1 d D U .
H2O2 H 1.017(5) 0.142(4) 0.5369(13) 0.030 Uiso 1 1 d D U .
C1 C 1.1066(4) 0.4410(3) 0.28321(19) 0.0170(5) Uani 1 1 d . . .
C2 C 1.1154(4) 0.3083(4) 0.1294(2) 0.0195(5) Uani 1 1 d . . .
C3 C 1.1793(4) 0.2101(4) 0.0402(2) 0.0241(5) Uani 1 1 d . . .
H3 H 1.3179 0.1520 0.0269 0.029 Uiso 1 1 calc R U .
C4 C 1.0258(5) 0.2032(4) -0.0281(2) 0.0251(6) Uani 1 1 d . . .
H4 H 1.0619 0.1390 -0.0889 0.030 Uiso 1 1 calc R U .
C5 C 0.8191(4) 0.2904(4) -0.0073(2) 0.0237(5) Uani 1 1 d . . .
H5 H 0.7200 0.2819 -0.0541 0.028 Uiso 1 1 calc R U .
C6 C 0.7564(4) 0.3902(4) 0.0816(2) 0.0211(5) Uani 1 1 d . . .
H6 H 0.6178 0.4488 0.0950 0.025 Uiso 1 1 calc R U .
C7 C 0.9091(4) 0.3985(3) 0.1489(2) 0.0190(5) Uani 1 1 d . . .
C8 C 0.7297(4) 0.6042(3) 0.2907(2) 0.0166(5) Uani 1 1 d . . .
C9 C 0.3963(4) 0.8005(4) 0.2653(2) 0.0218(5) Uani 1 1 d . . .
H9 H 0.2741 0.8553 0.2212 0.026 Uiso 1 1 calc R U .
C10 C 0.4007(4) 0.8477(4) 0.3712(2) 0.0205(5) Uani 1 1 d . . .
H10 H 0.2870 0.9369 0.3974 0.025 Uiso 1 1 calc R U .
C11 C 0.5804(4) 0.7568(3) 0.4355(2) 0.0182(5) Uani 1 1 d . . .
H11 H 0.5873 0.7826 0.5079 0.022 Uiso 1 1 calc R U .
N1A N 0.7480(3) 0.0728(3) 0.28189(17) 0.0179(4) Uani 1 1 d . . .
O1A O 0.6811(3) 0.1976(3) 0.34308(16) 0.0254(4) Uani 1 1 d . . .
O2A O 0.9274(3) -0.0466(3) 0.29836(16) 0.0255(4) Uani 1 1 d . . .
O3A O 0.6346(3) 0.0688(3) 0.20451(16) 0.0269(4) Uani 1 1 d . . .

loop_
_atom_site_aniso_label
_atom_site_aniso_U_11
_atom_site_aniso_U_22
_atom_site_aniso_U_33
_atom_site_aniso_U_23
_atom_site_aniso_U_13
_atom_site_aniso_U_12
Cu1 0.0131(2) 0.0190(2) 0.0173(2) -0.00571(16) 0.00289(14) -0.00498(16)
N1 0.0154(10) 0.0209(11) 0.0202(10) -0.0041(8) 0.0058(8) -0.0030(8)
N2 0.0160(10) 0.0177(10) 0.0161(9) -0.0052(8) 0.0040(7) -0.0050(8)
N3 0.0191(10) 0.0196(11) 0.0196(10) -0.0051(8) 0.0021(8) -0.0059(9)
N4 0.0148(9) 0.0157(10) 0.0190(9) -0.0063(8) 0.0046(7) -0.0059(8)
O1 0.0164(8) 0.0227(9) 0.0185(8) -0.0054(7) 0.0041(6) -0.0073(7)
O2 0.0216(9) 0.0189(9) 0.0210(8) -0.0042(7) 0.0019(7) -0.0086(7)
C1 0.0149(11) 0.0170(12) 0.0168(10) 0.0012(9) 0.0041(8) -0.0051(9)
C2 0.0216(12) 0.0154(12) 0.0196(11) -0.0013(9) 0.0044(9) -0.0057(10)
C3 0.0273(13) 0.0195(13) 0.0226(12) -0.0058(10) 0.0094(10) -0.0050(11)
C4 0.0394(15) 0.0196(13) 0.0178(11) -0.0052(10) 0.0072(11) -0.0125(12)
C5 0.0326(14) 0.0203(13) 0.0203(11) -0.0058(10) 0.0025(10) -0.0117(11)
C6 0.0245(12) 0.0170(12) 0.0220(12) -0.0033(10) 0.0024(10) -0.0083(10)
C7 0.0237(12) 0.0148(12) 0.0177(11) -0.0053(9) 0.0061(9) -0.0056(10)
C8 0.0174(11) 0.0166(12) 0.0171(10) -0.0052(9) 0.0038(9) -0.0069(10)
C9 0.0170(11) 0.0220(13) 0.0248(12) -0.0060(10) 0.0006(10) -0.0049(10)
C10 0.0158(11) 0.0192(13) 0.0244(12) -0.0058(10) 0.0047(9) -0.0037(10)
C11 0.0172(11) 0.0185(12) 0.0202(11) -0.0080(9) 0.0056(9) -0.0067(9)
N1A 0.0162(9) 0.0200(11) 0.0177(9) -0.0018(8) 0.0045(8) -0.0077(8)
O1A 0.0225(9) 0.0269(10) 0.0251(9) -0.0102(8) 0.0076(7) -0.0056(8)
O2A 0.0161(8) 0.0278(11) 0.0253(9) -0.0064(8) 0.0011(7) 0.0004(8)
O3A 0.0194(9) 0.0377(12) 0.0256(9) -0.0080(9) -0.0004(7) -0.0121(8)

loop_
_atom_type_symbol
_atom_type_description
_atom_type_scat_dispersion_real
_atom_type_scat_dispersion_imag
_atom_type_scat_source
C C 0.0033 0.0016 'International Tables Vol C Tables 4.2.6.8 and 6.1.1.4'
H H 0.0000 0.0000 'International Tables Vol C Tables 4.2.6.8 and 6.1.1.4'
N N 0.0061 0.0033 'International Tables Vol C Tables 4.2.6.8 and 6.1.1.4'
O O 0.0106 0.0060 'International Tables Vol C Tables 4.2.6.8 and 6.1.1.4'
Cu Cu 0.3201 1.2651 'International Tables Vol C Tables 4.2.6.8 and 6.1.1.4'

loop_
_geom_angle_atom_site_label_1
_geom_angle_atom_site_label_2
_geom_angle_atom_site_label_3
_geom_angle
_geom_angle_site_symmetry_1
_geom_angle_site_symmetry_3
O1 Cu1 O1 180.0 2_766 .
O1 Cu1 N4 92.33(8) 2_766 .
O1 Cu1 N4 87.67(8) . .
O1 Cu1 N4 87.67(8) 2_766 2_766
O1 Cu1 N4 92.33(8) . 2_766
N4 Cu1 N4 180.0 . 2_766
O1 Cu1 O2 86.85(7) 2_766 2_766
O1 Cu1 O2 93.15(7) . 2_766
N4 Cu1 O2 88.66(7) . 2_766
N4 Cu1 O2 91.34(7) 2_766 2_766
O1 Cu1 O2 93.15(7) 2_766 .
O1 Cu1 O2 86.85(7) . .
N4 Cu1 O2 91.34(7) . .
N4 Cu1 O2 88.66(7) 2_766 .
O2 Cu1 O2 180.0 2_766 .
C1 N1 C2 110.3(2) . .
C1 N2 C8 124.7(2) . .
C1 N2 C7 108.59(19) . .
C8 N2 C7 126.4(2) . .
C8 N3 C9 116.2(2) . .
C11 N4 C8 116.2(2) . .
C11 N4 Cu1 118.79(16) . .
C8 N4 Cu1 125.04(16) . .
C1 O1 Cu1 117.07(16) . .
O1 C1 N1 125.7(2) . .
O1 C1 N2 126.8(2) . .
N1 C1 N2 107.5(2) . .
C7 C2 C3 122.2(2) . .
C7 C2 N1 107.7(2) . .
C3 C2 N1 130.1(2) . .
C2 C3 C4 116.6(3) . .
C3 C4 C5 121.2(2) . .
C4 C5 C6 121.8(2) . .
C7 C6 C5 117.0(2) . .
C6 C7 C2 121.2(2) . .
C6 C7 N2 132.9(2) . .
C2 C7 N2 105.9(2) . .
N3 C8 N4 126.0(2) . .
N3 C8 N2 116.4(2) . .
N4 C8 N2 117.5(2) . .
N3 C9 C10 122.6(2) . .
C11 C10 C9 116.8(2) . .
N4 C11 C10 122.0(2) . .
O3A N1A O2A 119.8(2) . .
O3A N1A O1A 119.8(2) . .
O2A N1A O1A 120.4(2) . .

loop_
_geom_bond_atom_site_label_1
_geom_bond_atom_site_label_2
_geom_bond_distance
_geom_bond_site_symmetry_2
Cu1 O1 1.9623(17) 2_766
Cu1 O1 1.9623(17) .
Cu1 N4 2.005(2) .
Cu1 N4 2.005(2) 2_766
Cu1 O2 2.3437(18) 2_766
Cu1 O2 2.3437(18) .
N1 C1 1.340(3) .
N1 C2 1.400(3) .
N2 C1 1.392(3) .
N2 C8 1.401(3) .
N2 C7 1.423(3) .
N3 C8 1.324(3) .
N3 C9 1.334(3) .
N4 C11 1.345(3) .
N4 C8 1.343(3) .
O1 C1 1.248(3) .
C2 C7 1.386(3) .
C2 C3 1.388(3) .
C3 C4 1.387(4) .
C4 C5 1.389(4) .
C5 C6 1.391(4) .
C6 C7 1.381(4) .
C9 C10 1.383(3) .
C10 C11 1.368(3) .
N1A O3A 1.245(3) .
N1A O2A 1.249(3) .
N1A O1A 1.260(3) .

loop_
_geom_torsion_atom_site_label_1
_geom_torsion_atom_site_label_2
_geom_torsion_atom_site_label_3
_geom_torsion_atom_site_label_4
_geom_torsion
Cu1 O1 C1 N1 -143.5(2)
Cu1 O1 C1 N2 37.2(3)
C2 N1 C1 O1 -180.0(2)
C2 N1 C1 N2 -0.6(3)
C8 N2 C1 O1 6.2(4)
C7 N2 C1 O1 180.0(2)
C8 N2 C1 N1 -173.2(2)
C7 N2 C1 N1 0.6(3)
C1 N1 C2 C7 0.3(3)
C1 N1 C2 C3 -179.9(3)
C7 C2 C3 C4 -1.3(4)
N1 C2 C3 C4 179.0(3)
C2 C3 C4 C5 -0.1(4)
C3 C4 C5 C6 0.8(4)
C4 C5 C6 C7 -0.2(4)
C5 C6 C7 C2 -1.1(4)
C5 C6 C7 N2 -178.9(3)
C3 C2 C7 C6 1.9(4)
N1 C2 C7 C6 -178.3(2)
C3 C2 C7 N2 -179.7(2)
N1 C2 C7 N2 0.1(3)
C1 N2 C7 C6 177.6(3)
C8 N2 C7 C6 -8.7(5)
C1 N2 C7 C2 -0.4(3)
C8 N2 C7 C2 173.3(2)
C9 N3 C8 N4 3.7(4)
C9 N3 C8 N2 -177.5(2)
C11 N4 C8 N3 -5.0(4)
Cu1 N4 C8 N3 175.03(19)
C11 N4 C8 N2 176.1(2)
Cu1 N4 C8 N2 -3.8(3)
C1 N2 C8 N3 156.7(2)
C7 N2 C8 N3 -16.1(4)
C1 N2 C8 N4 -24.4(4)
C7 N2 C8 N4 162.9(2)
C8 N3 C9 C10 0.7(4)
N3 C9 C10 C11 -3.3(4)
C8 N4 C11 C10 2.0(4)
Cu1 N4 C11 C10 -178.07(19)
C9 C10 C11 N4 1.8(4)
